data_4512352
loop_
_publ_author_name
'Shi, Chao'
'Wei, Bin'
'Zhang, Wen'

_publ_section_title
;
 Toward Understanding the Origin of Structural Phase Transition in
 Guanidinium Pyridinium 1,5-Naphthalenedisulfonate
;
_journal_issue 12
_journal_name_full 'Crystal Growth &amp; Design'
_journal_page_first 6570
_journal_paper_doi 10.1021/cg5014895
_journal_volume 14
_journal_year 2014
_chemical_formula_moiety 'C10 H6 O6 S2, C5 H6 N, C H6 N3'
_chemical_formula_sum 'C16 H18 N4 O6 S2'
_chemical_formula_weight 426.48
_chemical_name_systematic
; 
 ? 
;
_space_group_IT_number 2
_symmetry_cell_setting triclinic
_symmetry_space_group_name_Hall '-P 1'
_symmetry_space_group_name_H-M 'P -1'
_atom_sites_solution_hydrogens geom
_atom_sites_solution_primary direct
_atom_sites_solution_secondary difmap
_audit_creation_method SHELXL-97
_cell_angle_alpha 92.270(5)
_cell_angle_beta 101.820(9)
_cell_angle_gamma 90.263(7)
_cell_formula_units_Z 2
_cell_length_a 8.049(4)
_cell_length_b 8.192(4)
_cell_length_c 14.109(8)
_cell_measurement_reflns_used 2347
_cell_measurement_temperature 238(2)
_cell_measurement_theta_max 27.5204
_cell_measurement_theta_min 2.4883
_cell_volume 909.8(8)
_computing_cell_refinement 'CrystalClear (Rigaku Inc., 2008)'
_computing_data_collection 'CrystalClear (Rigaku Inc., 2008)'
_computing_data_reduction 'CrystalClear (Rigaku Inc., 2008)'
_computing_molecular_graphics 'DIAMOND (Brandenburg & Putz, 2005)'
_computing_publication_material 'SHELXL-97 (Sheldrick, 2008)'
_computing_structure_refinement 'SHELXL-97 (Sheldrick, 1997)'
_computing_structure_solution 'SHELXS-97 (Sheldrick, 1990)'
_diffrn_ambient_temperature 238(2)
_diffrn_measured_fraction_theta_full 0.984
_diffrn_measured_fraction_theta_max 0.984
_diffrn_measurement_device_type 'Rigaku, SCXmini'
_diffrn_measurement_method '\w scans'
_diffrn_radiation_monochromator graphite
_diffrn_radiation_source 'fine-focus sealed tube'
_diffrn_radiation_type MoK\a
_diffrn_radiation_wavelength 0.71073
_diffrn_reflns_av_R_equivalents 0.0373
_diffrn_reflns_av_sigmaI/netI 0.0652
_diffrn_reflns_limit_h_max 10
_diffrn_reflns_limit_h_min -10
_diffrn_reflns_limit_k_max 10
_diffrn_reflns_limit_k_min -10
_diffrn_reflns_limit_l_max 18
_diffrn_reflns_limit_l_min -18
_diffrn_reflns_number 9959
_diffrn_reflns_theta_full 27.47
_diffrn_reflns_theta_max 27.47
_diffrn_reflns_theta_min 2.49
_diffrn_standards_decay_% 0
_diffrn_standards_interval_count 180
_diffrn_standards_interval_time 9
_diffrn_standards_number 3
_exptl_absorpt_coefficient_mu 0.337
_exptl_absorpt_correction_T_max 0.910
_exptl_absorpt_correction_T_min 0.892
_exptl_absorpt_correction_type multi-scan
_exptl_absorpt_process_details 'CrystalClear (Rigaku Inc., 2008)'
_exptl_crystal_colour colourless
_exptl_crystal_density_diffrn 1.557
_exptl_crystal_density_method 'not measured'
_exptl_crystal_description block
_exptl_crystal_F_000 444
_exptl_crystal_size_max 0.34
_exptl_crystal_size_mid 0.30
_exptl_crystal_size_min 0.28
_refine_diff_density_max 0.467
_refine_diff_density_min -0.590
_refine_diff_density_rms 0.136
_refine_ls_extinction_method none
_refine_ls_goodness_of_fit_ref 1.044
_refine_ls_hydrogen_treatment mixed
_refine_ls_matrix_type full
_refine_ls_number_parameters 253
_refine_ls_number_reflns 4107
_refine_ls_number_restraints 0
_refine_ls_restrained_S_all 1.044
_refine_ls_R_factor_all 0.0669
_refine_ls_R_factor_gt 0.0450
_refine_ls_shift/su_max 0.000
_refine_ls_shift/su_mean 0.000
_refine_ls_structure_factor_coef Fsqd
_refine_ls_weighting_details 'calc w=1/[\s^2^(Fo^2^)+(0.0773P)^2^+0.0000P] where P=(Fo^2^+2Fc^2^)/3'
_refine_ls_weighting_scheme calc
_refine_ls_wR_factor_gt 0.1116
_refine_ls_wR_factor_ref 0.1482
_reflns_number_gt 2865
_reflns_number_total 4177
_reflns_threshold_expression >2sigma(I)
_cod_data_source_file cg5014895_si_003.cif
_cod_data_source_block 17-238K
_cod_depositor_comments
;
The following automatic conversions were performed:

'_exptl_absorpt_correction_type' value 'Multi-scan' changed to
'multi-scan' according to
/home/saulius/struct/COD-crude-data--automatic-downloads/rss-feeds/ACS/lib/dictionaries/cif_core.dic
dictionary named 'cif_core.dic' version 2.4.2 from 2011-04-26.

Automatic conversion script
Id: cif_fix_values 2935 2014-11-11 08:27:57Z andrius 

 Adding full bibliography for 4512336--4512373.cif.
;
_cod_original_sg_symbol_Hall '-P 1 '
_cod_original_sg_symbol_H-M 'P -1 '
_cod_database_code 4512352

loop_
_symmetry_equiv_pos_as_xyz
'x, y, z'
'-x, -y, -z'

loop_
_atom_site_label
_atom_site_type_symbol
_atom_site_fract_x
_atom_site_fract_y
_atom_site_fract_z
_atom_site_U_iso_or_equiv
_atom_site_adp_type
_atom_site_occupancy
_atom_site_symmetry_multiplicity
_atom_site_calc_flag
_atom_site_refinement_flags
C1 C 0.7850(5) 0.3067(4) 0.7385(3) 0.0589(10) Uani 1 1 d .
H1A H 0.7192 0.3998 0.7380 0.071 Uiso 1 1 calc R
C2 C 0.8347(5) 0.2274(5) 0.8204(3) 0.0665(12) Uani 1 1 d .
H2A H 0.8057 0.2662 0.8776 0.080 Uiso 1 1 calc R
C3 C 0.9270(5) 0.0909(5) 0.8193(3) 0.0606(10) Uani 1 1 d .
H3A H 0.9636 0.0355 0.8759 0.073 Uiso 1 1 calc R
C4 C 0.9665(4) 0.0344(4) 0.7341(3) 0.0529(9) Uani 1 1 d .
H4A H 1.0278 -0.0612 0.7320 0.064 Uiso 1 1 calc R
C5 C 0.9166(4) 0.1175(4) 0.6542(2) 0.0399(7) Uani 1 1 d .
H5A H 0.9433 0.0797 0.5962 0.048 Uiso 1 1 calc R
C6 C 0.6113(3) 0.7985(3) 0.52020(17) 0.0250(5) Uani 1 1 d .
C7 C 0.5080(4) 0.7209(3) 0.5700(2) 0.0323(6) Uani 1 1 d .
H7A H 0.5326 0.6150 0.5893 0.039 Uiso 1 1 calc R
C8 C 0.6338(4) 1.2024(3) 0.4074(2) 0.0344(7) Uani 1 1 d .
H8A H 0.7022 1.2577 0.3732 0.041 Uiso 1 1 calc R
C9 C 0.6740(3) 1.0467(3) 0.43484(19) 0.0286(6) Uani 1 1 d .
H9A H 0.7688 0.9970 0.4189 0.034 Uiso 1 1 calc R
C10 C 0.5717(3) 0.9610(3) 0.48747(17) 0.0230(5) Uani 1 1 d .
C11 C 0.5907(3) 0.8735(3) 0.90995(18) 0.0262(6) Uani 1 1 d .
C12 C 0.5247(3) 0.9475(3) 0.82606(19) 0.0310(6) Uani 1 1 d .
H12A H 0.5520 0.9091 0.7683 0.037 Uiso 1 1 calc R
C13 C 0.4152(4) 1.0822(3) 0.8255(2) 0.0343(6) Uani 1 1 d .
H13A H 0.3685 1.1304 0.7677 0.041 Uiso 1 1 calc R
C14 C 0.6211(4) 0.8594(3) 1.0895(2) 0.0318(6) Uani 1 1 d .
H14A H 0.6913 0.7695 1.0899 0.038 Uiso 1 1 calc R
C15 C 0.5556(3) 0.9314(3) 1.00093(18) 0.0244(5) Uani 1 1 d .
C16 C 0.8115(3) 0.4215(3) 0.18968(18) 0.0274(6) Uani 1 1 d .
N1 N 0.8309(4) 0.2507(4) 0.6567(2) 0.0565(8) Uani 1 1 d .
H1B H 0.8028 0.3046 0.6048 0.068 Uiso 1 1 calc R
N2 N 0.6758(3) 0.4925(3) 0.21138(17) 0.0361(6) Uani 1 1 d .
H2B H 0.6740 0.5200 0.2706 0.043 Uiso 1 1 calc R
H2C H 0.5894 0.5113 0.1662 0.043 Uiso 1 1 calc R
N3 N 0.9441(3) 0.3923(3) 0.25801(17) 0.0403(6) Uani 1 1 d .
H3B H 0.9433 0.4194 0.3174 0.048 Uiso 1 1 calc R
H3C H 1.0317 0.3462 0.2433 0.048 Uiso 1 1 calc R
N4 N 0.8115(3) 0.3752(3) 0.09810(16) 0.0395(6) Uani 1 1 d .
H4B H 0.8981 0.3263 0.0839 0.047 Uiso 1 1 calc R
H4C H 0.7248 0.3941 0.0532 0.047 Uiso 1 1 calc R
O1 O 0.9379(2) 0.8018(3) 0.53164(16) 0.0462(6) Uani 1 1 d .
O2 O 0.8018(3) 0.5452(2) 0.54826(16) 0.0474(6) Uani 1 1 d .
O3 O 0.7633(3) 0.6656(3) 0.39134(14) 0.0446(6) Uani 1 1 d .
O4 O 0.6384(2) 0.5628(2) 0.93376(14) 0.0340(5) Uani 1 1 d .
O5 O 0.8866(2) 0.7415(2) 0.96761(14) 0.0377(5) Uani 1 1 d .
O6 O 0.7398(3) 0.6847(2) 0.80204(13) 0.0364(5) Uani 1 1 d .
S1 S 0.79316(9) 0.69328(8) 0.49586(5) 0.0307(2) Uani 1 1 d .
S2 S 0.72486(8) 0.70297(8) 0.90269(5) 0.0289(2) Uani 1 1 d .

loop_
_atom_site_aniso_label
_atom_site_aniso_U_11
_atom_site_aniso_U_22
_atom_site_aniso_U_33
_atom_site_aniso_U_23
_atom_site_aniso_U_13
_atom_site_aniso_U_12
C1 0.061(2) 0.043(2) 0.068(3) -0.0179(18) 0.008(2) 0.0088(17)
C2 0.074(3) 0.087(3) 0.042(2) -0.026(2) 0.027(2) -0.021(2)
C3 0.069(3) 0.064(3) 0.044(2) 0.0198(18) -0.0031(19) -0.021(2)
C4 0.0415(19) 0.0398(19) 0.072(3) -0.0012(17) -0.0014(17) 0.0089(15)
C5 0.0337(16) 0.055(2) 0.0309(16) -0.0092(14) 0.0077(13) 0.0064(14)
C6 0.0237(13) 0.0278(14) 0.0207(12) 0.0000(10) -0.0018(10) 0.0030(10)
C7 0.0363(15) 0.0287(15) 0.0310(15) 0.0052(11) 0.0038(12) 0.0022(12)
C8 0.0324(15) 0.0392(17) 0.0341(16) 0.0097(12) 0.0113(12) -0.0040(12)
C9 0.0246(13) 0.0342(15) 0.0276(14) 0.0032(11) 0.0067(11) 0.0028(11)
C10 0.0204(12) 0.0275(13) 0.0194(12) -0.0011(10) 0.0007(10) -0.0001(10)
C11 0.0252(13) 0.0256(13) 0.0273(14) -0.0024(10) 0.0051(11) 0.0024(10)
C12 0.0322(15) 0.0343(15) 0.0267(14) -0.0016(11) 0.0067(11) 0.0069(12)
C13 0.0398(16) 0.0362(16) 0.0265(14) 0.0056(12) 0.0048(12) 0.0101(13)
C14 0.0336(15) 0.0296(14) 0.0321(15) 0.0000(11) 0.0064(12) 0.0068(12)
C15 0.0243(13) 0.0231(13) 0.0250(13) 0.0001(10) 0.0033(10) 0.0020(10)
C16 0.0289(14) 0.0267(14) 0.0253(14) 0.0040(10) 0.0022(11) -0.0011(11)
N1 0.0568(19) 0.0604(19) 0.0508(18) 0.0105(15) 0.0065(15) -0.0058(15)
N2 0.0340(13) 0.0414(14) 0.0312(13) -0.0059(10) 0.0043(10) 0.0018(11)
N3 0.0327(13) 0.0597(17) 0.0273(13) 0.0023(11) 0.0031(10) 0.0022(12)
N4 0.0318(13) 0.0555(16) 0.0286(13) -0.0053(11) 0.0016(10) 0.0120(12)
O1 0.0231(10) 0.0543(14) 0.0573(15) -0.0191(11) 0.0031(10) 0.0032(9)
O2 0.0561(14) 0.0383(12) 0.0476(13) 0.0095(10) 0.0083(11) 0.0218(11)
O3 0.0537(13) 0.0526(13) 0.0248(11) -0.0088(9) 0.0037(9) 0.0150(11)
O4 0.0339(11) 0.0299(10) 0.0364(11) 0.0027(8) 0.0027(9) 0.0044(8)
O5 0.0237(10) 0.0484(12) 0.0377(11) -0.0083(9) 0.0003(8) 0.0067(9)
O6 0.0432(12) 0.0391(11) 0.0275(10) -0.0023(8) 0.0086(9) 0.0143(9)
S1 0.0302(4) 0.0326(4) 0.0270(4) -0.0053(3) 0.0019(3) 0.0081(3)
S2 0.0280(4) 0.0299(4) 0.0279(4) -0.0039(3) 0.0044(3) 0.0064(3)

loop_
_atom_type_symbol
_atom_type_description
_atom_type_scat_dispersion_real
_atom_type_scat_dispersion_imag
_atom_type_scat_source
C C 0.0033 0.0016 'International Tables Vol C Tables 4.2.6.8 and 6.1.1.4'
H H 0.0000 0.0000 'International Tables Vol C Tables 4.2.6.8 and 6.1.1.4'
N N 0.0061 0.0033 'International Tables Vol C Tables 4.2.6.8 and 6.1.1.4'
O O 0.0106 0.0060 'International Tables Vol C Tables 4.2.6.8 and 6.1.1.4'
S S 0.1246 0.1234 'International Tables Vol C Tables 4.2.6.8 and 6.1.1.4'

loop_
_geom_angle_atom_site_label_1
_geom_angle_atom_site_label_2
_geom_angle_atom_site_label_3
_geom_angle
_geom_angle_site_symmetry_1
_geom_angle_site_symmetry_3
C2 C1 N1 119.5(3) . .
C2 C1 H1A 120.3 . .
N1 C1 H1A 120.3 . .
C1 C2 C3 119.5(3) . .
C1 C2 H2A 120.3 . .
C3 C2 H2A 120.3 . .
C2 C3 C4 119.4(3) . .
C2 C3 H3A 120.3 . .
C4 C3 H3A 120.3 . .
C5 C4 C3 119.4(3) . .
C5 C4 H4A 120.3 . .
C3 C4 H4A 120.3 . .
N1 C5 C4 120.5(3) . .
N1 C5 H5A 119.7 . .
C4 C5 H5A 119.7 . .
C7 C6 C10 120.0(2) . .
C7 C6 S1 118.5(2) . .
C10 C6 S1 121.5(2) . .
C6 C7 C8 121.1(3) . 2_676
C6 C7 H7A 119.4 . .
C8 C7 H7A 119.4 2_676 .
C9 C8 C7 120.9(3) . 2_676
C9 C8 H8A 119.5 . .
C7 C8 H8A 119.5 2_676 .
C8 C9 C10 120.3(2) . .
C8 C9 H9A 119.9 . .
C10 C9 H9A 119.9 . .
C9 C10 C10 119.4(3) . 2_676
C9 C10 C6 122.3(2) . .
C10 C10 C6 118.3(3) 2_676 .
C12 C11 C15 121.4(2) . .
C12 C11 S2 117.5(2) . .
C15 C11 S2 121.15(19) . .
C11 C12 C13 120.9(2) . .
C11 C12 H12A 119.6 . .
C13 C12 H12A 119.6 . .
C14 C13 C12 119.3(3) 2_677 .
C14 C13 H13A 120.3 2_677 .
C12 C13 H13A 120.3 . .
C13 C14 C15 121.8(3) 2_677 .
C13 C14 H14A 119.1 2_677 .
C15 C14 H14A 119.1 . .
C14 C15 C11 123.5(2) . .
C14 C15 C15 119.6(3) . 2_677
C11 C15 C15 116.9(3) . 2_677
N3 C16 N2 120.6(3) . .
N3 C16 N4 119.8(3) . .
N2 C16 N4 119.6(2) . .
C5 N1 C1 121.6(3) . .
C5 N1 H1B 119.2 . .
C1 N1 H1B 119.2 . .
C16 N2 H2B 120.0 . .
C16 N2 H2C 120.0 . .
H2B N2 H2C 120.0 . .
C16 N3 H3B 120.0 . .
C16 N3 H3C 120.0 . .
H3B N3 H3C 120.0 . .
C16 N4 H4B 120.0 . .
C16 N4 H4C 120.0 . .
H4B N4 H4C 120.0 . .
O2 S1 O3 113.69(13) . .
O2 S1 O1 112.54(14) . .
O3 S1 O1 111.94(14) . .
O2 S1 C6 105.63(13) . .
O3 S1 C6 106.15(12) . .
O1 S1 C6 106.17(12) . .
O6 S2 O5 112.57(12) . .
O6 S2 O4 112.34(12) . .
O5 S2 O4 112.26(12) . .
O6 S2 C11 106.25(12) . .
O5 S2 C11 106.92(12) . .
O4 S2 C11 105.92(12) . .

loop_
_geom_bond_atom_site_label_1
_geom_bond_atom_site_label_2
_geom_bond_distance
_geom_bond_site_symmetry_2
C1 C2 1.338(5) .
C1 N1 1.347(5) .
C1 H1A 0.9300 .
C2 C3 1.347(6) .
C2 H2A 0.9300 .
C3 C4 1.369(5) .
C3 H3A 0.9300 .
C4 C5 1.331(4) .
C4 H4A 0.9300 .
C5 N1 1.297(4) .
C5 H5A 0.9300 .
C6 C7 1.364(4) .
C6 C10 1.442(3) .
C6 S1 1.788(3) .
C7 C8 1.392(4) 2_676
C7 H7A 0.9300 .
C8 C9 1.368(4) .
C8 C7 1.392(4) 2_676
C8 H8A 0.9300 .
C9 C10 1.418(3) .
C9 H9A 0.9300 .
C10 C10 1.422(5) 2_676
C11 C12 1.361(4) .
C11 C15 1.434(3) .
C11 S2 1.782(3) .
C12 C13 1.415(4) .
C12 H12A 0.9300 .
C13 C14 1.361(4) 2_677
C13 H13A 0.9300 .
C14 C13 1.361(4) 2_677
C14 C15 1.406(4) .
C14 H14A 0.9300 .
C15 C15 1.437(5) 2_677
C16 N3 1.313(3) .
C16 N2 1.325(3) .
C16 N4 1.332(3) .
N1 H1B 0.8600 .
N2 H2B 0.8600 .
N2 H2C 0.8600 .
N3 H3B 0.8600 .
N3 H3C 0.8600 .
N4 H4B 0.8600 .
N4 H4C 0.8600 .
O1 S1 1.455(2) .
O2 S1 1.440(2) .
O3 S1 1.453(2) .
O4 S2 1.467(2) .
O5 S2 1.455(2) .
O6 S2 1.452(2) .

loop_
_geom_hbond_atom_site_label_D
_geom_hbond_atom_site_label_H
_geom_hbond_atom_site_label_A
_geom_hbond_distance_DH
_geom_hbond_distance_HA
_geom_hbond_distance_DA
_geom_hbond_angle_DHA
_geom_hbond_site_symmetry_A
N4 H4C O4 0.86 2.22 2.943(3) 141.0 1_554
N4 H4B S2 0.86 3.01 3.792(3) 151.5 2_766
N4 H4B O5 0.86 2.08 2.924(3) 166.4 2_766
N3 H3C O6 0.86 2.08 2.906(3) 160.7 2_766
N3 H3B O2 0.86 2.50 3.083(4) 125.9 2_766
N2 H2C O4 0.86 2.14 2.931(3) 152.5 2_666
N2 H2B O3 0.86 2.04 2.815(3) 149.1 .
N1 H1B O2 0.86 2.16 2.893(4) 143.5 .
